data_1546574
loop_
_publ_author_name
'Gunawardana, C. A.'
'Desper, J.'
'Sinha, A. S.'
'&#x00D0;akovi\'c, M.'
'Aaker\"oy, C. B.'

_publ_section_title
;
 Competition and selectivity in supramolecular synthesis: structural
 landscape around 1-(pyridylmethyl)-2,2&#x2032;-biimidazoles
;
_journal_name_full 'Faraday Discuss.'
_journal_paper_doi 10.1039/C7FD00080D
_journal_year 2017
_chemical_formula_moiety 'C12 H11 N5'
_chemical_formula_sum 'C12 H11 N5'
_chemical_formula_weight 225.26
_space_group_crystal_system monoclinic
_space_group_IT_number 14
_space_group_name_Hall '-P 2yn'
_space_group_name_H-M_alt 'P 1 21/n 1'
_symmetry_space_group_name_Hall '-P 2yn'
_symmetry_space_group_name_H-M 'P 1 21/n 1'
_atom_sites_solution_hydrogens mixed
_atom_sites_solution_primary direct
_atom_sites_solution_secondary difmap
_audit_update_record
;
2017-02-17 deposited with the CCDC.
2017-04-04 downloaded from the CCDC.
;
_cell_angle_alpha 90
_cell_angle_beta 99.072(17)
_cell_angle_gamma 90
_cell_formula_units_Z 4
_cell_length_a 7.490(3)
_cell_length_b 9.841(4)
_cell_length_c 15.253(5)
_cell_measurement_reflns_used 5769
_cell_measurement_temperature 130.(2)
_cell_measurement_theta_max 25.58
_cell_measurement_theta_min 2.47
_cell_volume 1110.2(7)
_computing_cell_refinement 'Bruker SAINT'
_computing_data_collection 'Bruker APEX2'
_computing_data_reduction 'Bruker SAINT'
_computing_molecular_graphics 'Bruker SHELXTL'
_computing_publication_material 'Bruker SHELXTL'
_computing_structure_refinement 'SHELXL-2014/7 (Sheldrick, 2014)'
_computing_structure_solution 'SHELXS-97 (Sheldrick 2008)'
_diffrn_ambient_temperature 130.(2)
_diffrn_measured_fraction_theta_full 0.998
_diffrn_measured_fraction_theta_max 0.998
_diffrn_measurement_device_type 'Bruker APEX-II CCD'
_diffrn_measurement_method '\f and \w scans'
_diffrn_radiation_monochromator graphite
_diffrn_radiation_source 'Fine-focus sealed tube'
_diffrn_radiation_type MoK\a
_diffrn_radiation_wavelength 0.71073
_diffrn_reflns_av_R_equivalents 0.0489
_diffrn_reflns_av_unetI/netI 0.0279
_diffrn_reflns_limit_h_max 9
_diffrn_reflns_limit_h_min -9
_diffrn_reflns_limit_k_max 11
_diffrn_reflns_limit_k_min -11
_diffrn_reflns_limit_l_max 17
_diffrn_reflns_limit_l_min -18
_diffrn_reflns_number 19586
_diffrn_reflns_theta_full 25.61
_diffrn_reflns_theta_max 25.61
_diffrn_reflns_theta_min 2.47
_exptl_absorpt_coefficient_mu 0.088
_exptl_absorpt_correction_T_max 0.99
_exptl_absorpt_correction_T_min 0.97
_exptl_absorpt_correction_type multi-scan
_exptl_absorpt_process_details SADABS
_exptl_crystal_colour orange
_exptl_crystal_density_diffrn 1.348
_exptl_crystal_density_method 'not measured'
_exptl_crystal_description Blocks
_exptl_crystal_F_000 472
_exptl_crystal_size_max 0.316
_exptl_crystal_size_mid 0.238
_exptl_crystal_size_min 0.132
_refine_diff_density_max 0.157
_refine_diff_density_min -0.266
_refine_ls_extinction_method none
_refine_ls_goodness_of_fit_ref 1.082
_refine_ls_hydrogen_treatment mixed
_refine_ls_matrix_type full
_refine_ls_number_parameters 158
_refine_ls_number_reflns 2077
_refine_ls_number_restraints 0
_refine_ls_restrained_S_all 1.082
_refine_ls_R_factor_all 0.0512
_refine_ls_R_factor_gt 0.0393
_refine_ls_shift/su_max 0.000
_refine_ls_shift/su_mean 0.000
_refine_ls_structure_factor_coef Fsqd
_refine_ls_weighting_details 'w=1/[\s^2^(Fo^2^)+(0.0317P)^2^+0.4701P] where P=(Fo^2^+2Fc^2^)/3'
_refine_ls_weighting_scheme calc
_refine_ls_wR_factor_gt 0.0852
_refine_ls_wR_factor_ref 0.0919
_reflns_number_gt 1700
_reflns_number_total 2077
_reflns_threshold_expression 'I > 2\s(I)'
_cod_data_source_file c7fd00080d2.cif
_cod_data_source_block A3
_cod_database_code 1546574

loop_
_space_group_symop_operation_xyz
'x, y, z'
'-x+1/2, y+1/2, -z+1/2'
'-x, -y, -z'
'x-1/2, -y-1/2, z-1/2'

loop_
_atom_site_type_symbol
_atom_site_label
_atom_site_fract_x
_atom_site_fract_y
_atom_site_fract_z
_atom_site_U_iso_or_equiv
_atom_site_adp_type
_atom_site_calc_flag
_atom_site_refinement_flags_adp
_atom_site_refinement_flags_posn
_atom_site_occupancy
C C1 0.32934(18) 0.56217(15) 0.33079(10) 0.0211(3) Uani d . . 1
N N2 0.32136(15) 0.48227(13) 0.25658(8) 0.0231(3) Uani d . . 1
C C3 0.14080(19) 0.47323(17) 0.21961(11) 0.0281(4) Uani d . . 1
H H3 0.0909 0.425 0.1675 0.034 Uiso calc U R 1
C C4 0.0489(2) 0.54795(18) 0.27356(11) 0.0292(4) Uani d . . 1
H H4 -0.0786 0.5599 0.2643 0.035 Uiso calc U R 1
N N5 0.16602(16) 0.60356(13) 0.34315(8) 0.0256(3) Uani d . . 1
C C6 0.49458(18) 0.59599(15) 0.39043(10) 0.0210(3) Uani d . . 1
N N7 0.66285(15) 0.56380(13) 0.38017(8) 0.0250(3) Uani d . . 1
C C8 0.76979(19) 0.61525(16) 0.45477(10) 0.0263(4) Uani d . . 1
H H8 0.8978 0.6079 0.4669 0.032 Uiso calc U R 1
C C9 0.66603(19) 0.67829(16) 0.50876(11) 0.0265(4) Uani d . . 1
H H9 0.707 0.7216 0.5639 0.032 Uiso calc U R 1
H H10 0.394(2) 0.6998(19) 0.4884(11) 0.039(5) Uiso d . . 1
N N10 0.49055(16) 0.66613(14) 0.46692(8) 0.0245(3) Uani d . . 1
C C11 0.4701(2) 0.42178(16) 0.21798(10) 0.0247(4) Uani d . . 1
H H11A 0.4236 0.3424 0.1815 0.03 Uiso calc U R 1
H H11B 0.5633 0.3886 0.2666 0.03 Uiso calc U R 1
C C12 0.55726(18) 0.51988(16) 0.16076(10) 0.0217(3) Uani d . . 1
C C13 0.6647(2) 0.46658(18) 0.10235(11) 0.0301(4) Uani d . . 1
H H13 0.6793 0.3711 0.0973 0.036 Uiso calc U R 1
C C14 0.7498(2) 0.5552(2) 0.05172(11) 0.0354(4) Uani d . . 1
H H14 0.8217 0.5174 0.0119 0.042 Uiso calc U R 1
N N15 0.73729(17) 0.69119(16) 0.05528(9) 0.0339(4) Uani d . . 1
C C16 0.63346(19) 0.74165(18) 0.11156(11) 0.0298(4) Uani d . . 1
H H16 0.622 0.8375 0.1155 0.036 Uiso calc U R 1
C C17 0.54172(19) 0.66056(16) 0.16449(10) 0.0242(4) Uani d . . 1
H H17 0.4688 0.701 0.203 0.029 Uiso calc U R 1

loop_
_atom_site_aniso_label
_atom_site_aniso_U_11
_atom_site_aniso_U_22
_atom_site_aniso_U_33
_atom_site_aniso_U_12
_atom_site_aniso_U_13
_atom_site_aniso_U_23
C1 0.0227(7) 0.0203(8) 0.0213(8) 0.0015(6) 0.0071(6) 0.0048(6)
N2 0.0221(6) 0.0235(7) 0.0250(7) -0.0022(5) 0.0075(5) 0.0019(6)
C3 0.0241(7) 0.0311(10) 0.0285(9) -0.0059(7) 0.0026(6) 0.0010(7)
C4 0.0201(7) 0.0332(10) 0.0343(10) 0.0000(6) 0.0042(7) 0.0032(8)
N5 0.0210(6) 0.0290(8) 0.0276(8) 0.0035(5) 0.0064(5) 0.0040(6)
C6 0.0224(7) 0.0200(8) 0.0218(8) 0.0021(6) 0.0074(6) 0.0042(6)
N7 0.0208(6) 0.0264(8) 0.0288(8) 0.0018(5) 0.0065(5) 0.0020(6)
C8 0.0203(7) 0.0276(9) 0.0307(9) -0.0003(6) 0.0028(6) 0.0043(7)
C9 0.0265(8) 0.0272(9) 0.0253(9) -0.0027(6) 0.0027(6) 0.0022(7)
N10 0.0226(6) 0.0279(8) 0.0244(7) 0.0027(5) 0.0079(5) 0.0012(6)
C11 0.0269(8) 0.0202(9) 0.0288(9) 0.0005(6) 0.0098(7) -0.0024(7)
C12 0.0179(7) 0.0256(9) 0.0210(8) -0.0020(6) 0.0016(6) -0.0014(7)
C13 0.0297(8) 0.0312(10) 0.0312(9) 0.0011(7) 0.0102(7) -0.0053(8)
C14 0.0279(8) 0.0516(13) 0.0293(10) 0.0013(8) 0.0127(7) -0.0018(9)
N15 0.0261(7) 0.0473(10) 0.0290(8) -0.0047(6) 0.0062(6) 0.0089(7)
C16 0.0274(8) 0.0304(10) 0.0313(9) -0.0028(7) 0.0032(7) 0.0060(7)
C17 0.0246(7) 0.0245(9) 0.0242(8) 0.0001(6) 0.0057(6) 0.0017(7)

loop_
_atom_type_symbol
_atom_type_description
_atom_type_scat_dispersion_real
_atom_type_scat_dispersion_imag
_atom_type_scat_source
C C 0.0033 0.0016 'International Tables Vol C Tables 4.2.6.8 and 6.1.1.4'
H H 0.0000 0.0000 'International Tables Vol C Tables 4.2.6.8 and 6.1.1.4'
N N 0.0061 0.0033 'International Tables Vol C Tables 4.2.6.8 and 6.1.1.4'

loop_
_geom_angle_atom_site_label_1
_geom_angle_atom_site_label_2
_geom_angle_atom_site_label_3
_geom_angle
N5 C1 N2 111.77(13)
N5 C1 C6 123.51(14)
N2 C1 C6 124.71(12)
C1 N2 C3 106.60(12)
C1 N2 C11 128.84(12)
C3 N2 C11 124.48(13)
C4 C3 N2 105.82(14)
C4 C3 H3 127.1
N2 C3 H3 127.1
C3 C4 N5 110.91(13)
C3 C4 H4 124.5
N5 C4 H4 124.5
C1 N5 C4 104.89(13)
N7 C6 N10 111.77(13)
N7 C6 C1 126.83(14)
N10 C6 C1 121.39(12)
C6 N7 C8 104.63(12)
C9 C8 N7 110.60(13)
C9 C8 H8 124.7
N7 C8 H8 124.7
C8 C9 N10 105.90(14)
C8 C9 H9 127.1
N10 C9 H9 127.1
C6 N10 C9 107.09(12)
C6 N10 H10 128.8(11)
C9 N10 H10 124.1(11)
N2 C11 C12 113.33(12)
N2 C11 H11A 108.9
C12 C11 H11A 108.9
N2 C11 H11B 108.9
C12 C11 H11B 108.9
H11A C11 H11B 107.7
C17 C12 C13 117.46(14)
C17 C12 C11 124.30(13)
C13 C12 C11 118.21(14)
C14 C13 C12 118.82(16)
C14 C13 H13 120.6
C12 C13 H13 120.6
N15 C14 C13 124.32(15)
N15 C14 H14 117.8
C13 C14 H14 117.8
C16 N15 C14 116.48(14)
N15 C16 C17 123.25(16)
N15 C16 H16 118.4
C17 C16 H16 118.4
C16 C17 C12 119.66(14)
C16 C17 H17 120.2
C12 C17 H17 120.2

loop_
_geom_bond_atom_site_label_1
_geom_bond_atom_site_label_2
_geom_bond_distance
C1 N5 1.3307(18)
C1 N2 1.372(2)
C1 C6 1.454(2)
N2 C3 1.3836(19)
N2 C11 1.4658(18)
C3 C4 1.368(2)
C3 H3 0.95
C4 N5 1.379(2)
C4 H4 0.95
C6 N7 1.3325(18)
C6 N10 1.360(2)
N7 C8 1.380(2)
C8 C9 1.367(2)
C8 H8 0.95
C9 N10 1.3728(19)
C9 H9 0.95
N10 H10 0.902(17)
C11 C12 1.517(2)
C11 H11A 0.99
C11 H11B 0.99
C12 C17 1.391(2)
C12 C13 1.394(2)
C13 C14 1.385(2)
C13 H13 0.95
C14 N15 1.343(2)
C14 H14 0.95
N15 C16 1.341(2)
C16 C17 1.391(2)
C16 H16 0.95
C17 H17 0.95

loop_
_geom_hbond_atom_site_label_D
_geom_hbond_atom_site_label_H
_geom_hbond_atom_site_label_A
_geom_hbond_site_symmetry_A
_geom_hbond_distance_DH
_geom_hbond_distance_HA
_geom_hbond_distance_DA
_geom_hbond_angle_DHA
N10 H10 N15 4_576 0.902(17) 1.987(18) 2.8623(19) 163.2(16)

loop_
_geom_torsion_atom_site_label_1
_geom_torsion_atom_site_label_2
_geom_torsion_atom_site_label_3
_geom_torsion_atom_site_label_4
_geom_torsion
N5 C1 N2 C3 0.22(17)
C6 C1 N2 C3 178.96(14)
N5 C1 N2 C11 177.13(13)
C6 C1 N2 C11 -4.1(2)
C1 N2 C3 C4 -0.13(16)
C11 N2 C3 C4 -177.21(14)
N2 C3 C4 N5 0.00(18)
N2 C1 N5 C4 -0.21(17)
C6 C1 N5 C4 -178.97(14)
C3 C4 N5 C1 0.12(18)
N5 C1 C6 N7 -176.57(14)
N2 C1 C6 N7 4.8(2)
N5 C1 C6 N10 4.3(2)
N2 C1 C6 N10 -174.26(14)
N10 C6 N7 C8 0.69(17)
C1 C6 N7 C8 -178.48(14)
C6 N7 C8 C9 -0.35(17)
N7 C8 C9 N10 -0.10(18)
N7 C6 N10 C9 -0.77(17)
C1 C6 N10 C9 178.45(13)
C8 C9 N10 C6 0.50(17)
C1 N2 C11 C12 -81.56(19)
C3 N2 C11 C12 94.85(17)
N2 C11 C12 C17 18.9(2)
N2 C11 C12 C13 -163.11(13)
C17 C12 C13 C14 0.1(2)
C11 C12 C13 C14 -177.97(14)
C12 C13 C14 N15 0.5(3)
C13 C14 N15 C16 -0.6(2)
C14 N15 C16 C17 0.0(2)
N15 C16 C17 C12 0.6(2)
C13 C12 C17 C16 -0.6(2)
C11 C12 C17 C16 177.34(14)
